data_1514784
loop_
_publ_author_name
'Williams, Valerie A.'
'Hulley, Elliott B.'
'Wolczanski, Peter T.'
'Lancaster, Kyle M.'
'Lobkovsky, Emil B.'

_publ_section_title
;
 Exploring the limits of redox non-innocence: pseudo square planar
 [{\k4-Me2C(CH2N&#xE001;CHpy)2}Ni]n (n = 2+, 1+, 0, &#x2212;1, &#x2212;2)
 favor Ni(ii)
;
_journal_issue 9
_journal_name_full 'Chemical Science'
_journal_page_first 3636
_journal_paper_doi 10.1039/c3sc50743b
_journal_volume 4
_journal_year 2013
_chemical_formula_moiety 'C34 H40 N8 Ni2, 2(C F3 O3 S)'
_chemical_formula_sum 'C36 H40 F6 N8 Ni2 O6 S2'
_chemical_formula_weight 976.30
_chemical_name_systematic
;
?
;
_space_group_IT_number 2
_symmetry_cell_setting triclinic
_symmetry_space_group_name_Hall '-P 1'
_symmetry_space_group_name_H-M 'P -1'
_atom_sites_solution_hydrogens geom
_atom_sites_solution_primary direct
_atom_sites_solution_secondary difmap
_audit_creation_method SHELXL-97
_cell_angle_alpha 90.050(3)
_cell_angle_beta 97.940(3)
_cell_angle_gamma 105.384(3)
_cell_formula_units_Z 2
_cell_length_a 10.0760(7)
_cell_length_b 10.6657(7)
_cell_length_c 19.6623(14)
_cell_measurement_reflns_used 9892
_cell_measurement_temperature 173(2)
_cell_measurement_theta_max 29.37
_cell_measurement_theta_min 2.22
_cell_volume 2016.3(2)
_computing_cell_refinement 'Bruker SAINT+'
_computing_data_collection 'Bruker APEX2'
_computing_data_reduction 'Bruker SAINT+'
_computing_molecular_graphics 'Bruker SHELXTL'
_computing_publication_material 'Bruker SHELXTL'
_computing_structure_refinement 'SHELXL-97 (Sheldrick, 1997)'
_computing_structure_solution 'SHELXS-97 (Sheldrick, 1990)'
_diffrn_ambient_temperature 173(2)
_diffrn_measured_fraction_theta_full 0.985
_diffrn_measured_fraction_theta_max 0.985
_diffrn_measurement_device_type 'Bruker X8 APEX II diffractometer'
_diffrn_measurement_method 'phi and omega scans'
_diffrn_radiation_monochromator graphite
_diffrn_radiation_source 'fine-focus sealed tube'
_diffrn_radiation_type MoK\a
_diffrn_radiation_wavelength 0.71073
_diffrn_reflns_av_R_equivalents 0.0235
_diffrn_reflns_av_sigmaI/netI 0.0267
_diffrn_reflns_limit_h_max 13
_diffrn_reflns_limit_h_min -13
_diffrn_reflns_limit_k_max 14
_diffrn_reflns_limit_k_min -14
_diffrn_reflns_limit_l_max 26
_diffrn_reflns_limit_l_min -25
_diffrn_reflns_number 33779
_diffrn_reflns_theta_full 28.28
_diffrn_reflns_theta_max 28.28
_diffrn_reflns_theta_min 1.05
_diffrn_standards_number 0
_exptl_absorpt_coefficient_mu 1.121
_exptl_absorpt_correction_T_max 0.9725
_exptl_absorpt_correction_T_min 0.5527
_exptl_absorpt_correction_type multi-scan
_exptl_absorpt_process_details SADABS
_exptl_crystal_colour red
_exptl_crystal_density_diffrn 1.608
_exptl_crystal_density_method 'not measured'
_exptl_crystal_description plate
_exptl_crystal_F_000 1004
_exptl_crystal_size_max 0.60
_exptl_crystal_size_mid 0.20
_exptl_crystal_size_min 0.03
_refine_diff_density_max 0.406
_refine_diff_density_min -0.379
_refine_diff_density_rms 0.057
_refine_ls_extinction_method none
_refine_ls_goodness_of_fit_ref 1.016
_refine_ls_hydrogen_treatment riding
_refine_ls_matrix_type full
_refine_ls_number_parameters 545
_refine_ls_number_reflns 9861
_refine_ls_number_restraints 0
_refine_ls_restrained_S_all 1.016
_refine_ls_R_factor_all 0.0385
_refine_ls_R_factor_gt 0.0280
_refine_ls_shift/su_max 0.001
_refine_ls_shift/su_mean 0.000
_refine_ls_structure_factor_coef Fsqd
_refine_ls_weighting_details 'calc w=1/[\s^2^(Fo^2^)+(0.0344P)^2^+1.0061P] where P=(Fo^2^+2Fc^2^)/3'
_refine_ls_weighting_scheme calc
_refine_ls_wR_factor_gt 0.0676
_refine_ls_wR_factor_ref 0.0733
_reflns_number_gt 8200
_reflns_number_total 9861
_reflns_threshold_expression >2sigma(I)
_cod_data_source_file c3sc50743b.txt
_cod_data_source_block vw6
_cod_depositor_comments
;
The following automatic conversions were performed:

'_symmetry_cell_setting' value 'Triclinic' changed to 'triclinic'
according to
/usr/data/users/saulius/automatic-downloads/retrospective/RSC/lib/dictionaries/cif_core.dic
dictionary named 'cif_core.dic' version 2.4.2 from 2011-04-26.

Automatic conversion script
Id: cif_fix_values 2281 2013-09-26 08:29:07Z andrius 
;
_cod_original_sg_symbol_H-M P-1
_cod_database_code 1514784

loop_
_symmetry_equiv_pos_as_xyz
'x, y, z'
'-x, -y, -z'

loop_
_atom_site_label
_atom_site_type_symbol
_atom_site_fract_x
_atom_site_fract_y
_atom_site_fract_z
_atom_site_U_iso_or_equiv
_atom_site_adp_type
_atom_site_occupancy
_atom_site_symmetry_multiplicity
_atom_site_calc_flag
_atom_site_refinement_flags
Ni1 Ni 0.96115(2) -0.14850(2) 0.257309(10) 0.01714(6) Uani 1 1 d .
Ni2 Ni 0.83946(2) 0.073871(19) 0.231001(10) 0.01487(5) Uani 1 1 d .
N1 N 1.03878(15) -0.24408(14) 0.33260(7) 0.0214(3) Uani 1 1 d .
N2 N 1.01880(15) -0.26590(13) 0.20052(7) 0.0213(3) Uani 1 1 d .
N3 N 1.00880(14) 0.00869(13) 0.20360(7) 0.0165(3) Uani 1 1 d .
N4 N 0.99488(14) 0.16322(13) 0.30992(7) 0.0182(3) Uani 1 1 d .
N5 N 0.82406(14) 0.23452(13) 0.17427(7) 0.0171(3) Uani 1 1 d .
N6 N 0.68907(14) 0.12812(13) 0.27616(7) 0.0185(3) Uani 1 1 d .
N7 N 0.80215(14) -0.09426(13) 0.28287(7) 0.0170(3) Uani 1 1 d .
N8 N 0.71031(14) -0.05327(13) 0.15252(7) 0.0178(3) Uani 1 1 d .
C1 C 1.05911(19) -0.22229(19) 0.40063(9) 0.0264(4) Uani 1 1 d .
H1A H 1.0231 -0.1578 0.4189 0.032 Uiso 1 1 calc R
C2 C 1.1306(2) -0.2898(2) 0.44572(10) 0.0303(4) Uani 1 1 d .
H2A H 1.1453 -0.2698 0.4937 0.036 Uiso 1 1 calc R
C3 C 1.1801(2) -0.3862(2) 0.42010(10) 0.0338(4) Uani 1 1 d .
H3A H 1.2283 -0.4343 0.4502 0.041 Uiso 1 1 calc R
C4 C 1.1584(2) -0.41179(19) 0.34995(10) 0.0323(4) Uani 1 1 d .
H4A H 1.1906 -0.4784 0.3310 0.039 Uiso 1 1 calc R
C5 C 1.08881(19) -0.33863(17) 0.30759(9) 0.0246(4) Uani 1 1 d .
C6 C 1.0738(2) -0.34767(17) 0.23290(10) 0.0273(4) Uani 1 1 d .
H6A H 1.1033 -0.4111 0.2094 0.033 Uiso 1 1 calc R
C7 C 1.02024(19) -0.25153(17) 0.12680(9) 0.0238(4) Uani 1 1 d .
H7A H 0.9241 -0.2645 0.1030 0.029 Uiso 1 1 calc R
H7B H 1.0594 -0.3181 0.1083 0.029 Uiso 1 1 calc R
C8 C 1.10878(18) -0.11493(17) 0.11368(8) 0.0207(3) Uani 1 1 d .
C9 C 1.04076(17) -0.00826(16) 0.13335(8) 0.0187(3) Uani 1 1 d .
H9A H 1.1018 0.0761 0.1221 0.022 Uiso 1 1 calc R
H9B H 0.9522 -0.0218 0.1018 0.022 Uiso 1 1 calc R
C10 C 1.11007(17) 0.02640(15) 0.25858(8) 0.0187(3) Uani 1 1 d .
H10A H 1.2049 0.0241 0.2500 0.022 Uiso 1 1 calc R
C11 C 1.10090(17) 0.10682(16) 0.31715(8) 0.0184(3) Uani 1 1 d .
C12 C 1.19791(18) 0.12691(18) 0.37677(9) 0.0253(4) Uani 1 1 d .
H12A H 1.2703 0.0844 0.3816 0.030 Uiso 1 1 calc R
C13 C 1.1873(2) 0.20961(19) 0.42888(9) 0.0287(4) Uani 1 1 d .
H13A H 1.2517 0.2241 0.4700 0.034 Uiso 1 1 calc R
C14 C 1.08137(19) 0.27090(18) 0.42013(9) 0.0271(4) Uani 1 1 d .
H14A H 1.0732 0.3296 0.4547 0.032 Uiso 1 1 calc R
C15 C 0.98782(18) 0.24518(16) 0.36030(9) 0.0228(3) Uani 1 1 d .
H15A H 0.9152 0.2874 0.3545 0.027 Uiso 1 1 calc R
C16 C 0.88926(17) 0.28370(16) 0.12172(9) 0.0203(3) Uani 1 1 d .
H16A H 0.9666 0.2546 0.1126 0.024 Uiso 1 1 calc R
C17 C 0.84871(19) 0.37587(17) 0.07979(9) 0.0253(4) Uani 1 1 d .
H17A H 0.8969 0.4084 0.0425 0.030 Uiso 1 1 calc R
C18 C 0.7376(2) 0.41909(19) 0.09325(10) 0.0306(4) Uani 1 1 d .
H18A H 0.7065 0.4806 0.0648 0.037 Uiso 1 1 calc R
C19 C 0.6715(2) 0.37155(19) 0.14897(10) 0.0305(4) Uani 1 1 d .
H19A H 0.5964 0.4021 0.1601 0.037 Uiso 1 1 calc R
C20 C 0.71646(17) 0.27914(16) 0.18813(9) 0.0198(3) Uani 1 1 d .
C21 C 0.65080(18) 0.22192(17) 0.24718(9) 0.0221(3) Uani 1 1 d .
H21A H 0.5812 0.2543 0.2634 0.027 Uiso 1 1 calc R
C22 C 0.63913(18) 0.08115(17) 0.34066(9) 0.0228(3) Uani 1 1 d .
H22A H 0.5475 0.0983 0.3414 0.027 Uiso 1 1 calc R
H22B H 0.7041 0.1328 0.3793 0.027 Uiso 1 1 calc R
C23 C 0.62402(18) -0.06349(17) 0.35326(9) 0.0219(3) Uani 1 1 d .
C24 C 0.76241(18) -0.10146(17) 0.35206(8) 0.0207(3) Uani 1 1 d .
H24A H 0.8373 -0.0421 0.3841 0.025 Uiso 1 1 calc R
H24B H 0.7516 -0.1911 0.3681 0.025 Uiso 1 1 calc R
C25 C 0.74902(17) -0.20109(16) 0.23976(9) 0.0193(3) Uani 1 1 d .
H25A H 0.7002 -0.2833 0.2602 0.023 Uiso 1 1 calc R
C26 C 0.69648(17) -0.17893(16) 0.16892(8) 0.0189(3) Uani 1 1 d .
C27 C 0.62895(19) -0.28060(17) 0.12170(10) 0.0256(4) Uani 1 1 d .
H27A H 0.6182 -0.3682 0.1345 0.031 Uiso 1 1 calc R
C28 C 0.5776(2) -0.25386(18) 0.05628(10) 0.0297(4) Uani 1 1 d .
H28A H 0.5321 -0.3225 0.0234 0.036 Uiso 1 1 calc R
C29 C 0.59337(19) -0.12561(18) 0.03927(9) 0.0276(4) Uani 1 1 d .
H29A H 0.5596 -0.1044 -0.0056 0.033 Uiso 1 1 calc R
C30 C 0.65910(18) -0.02874(17) 0.08871(9) 0.0219(3) Uani 1 1 d .
H30A H 0.6685 0.0593 0.0770 0.026 Uiso 1 1 calc R
C31 C 1.25975(19) -0.0951(2) 0.14740(10) 0.0297(4) Uani 1 1 d .
H31A H 1.3014 -0.1546 0.1252 0.045 Uiso 1 1 calc R
H31B H 1.2618 -0.1129 0.1964 0.045 Uiso 1 1 calc R
H31C H 1.3126 -0.0050 0.1422 0.045 Uiso 1 1 calc R
C32 C 1.1080(2) -0.10742(19) 0.03568(9) 0.0288(4) Uani 1 1 d .
H32A H 1.1535 -0.1705 0.0200 0.043 Uiso 1 1 calc R
H32B H 1.1583 -0.0195 0.0247 0.043 Uiso 1 1 calc R
H32C H 1.0118 -0.1274 0.0126 0.043 Uiso 1 1 calc R
C33 C 0.50568(19) -0.14747(19) 0.30219(10) 0.0296(4) Uani 1 1 d .
H33A H 0.4174 -0.1315 0.3100 0.044 Uiso 1 1 calc R
H33B H 0.5012 -0.2395 0.3086 0.044 Uiso 1 1 calc R
H33C H 0.5225 -0.1252 0.2552 0.044 Uiso 1 1 calc R
C34 C 0.5870(2) -0.0863(2) 0.42635(10) 0.0324(4) Uani 1 1 d .
H34A H 0.6652 -0.0376 0.4597 0.049 Uiso 1 1 calc R
H34B H 0.5679 -0.1793 0.4352 0.049 Uiso 1 1 calc R
H34C H 0.5045 -0.0564 0.4307 0.049 Uiso 1 1 calc R
S1 S 0.71189(5) -0.50932(4) 0.38575(2) 0.02325(9) Uani 1 1 d .
S2 S 0.26688(5) -0.57934(5) 0.09182(2) 0.02682(10) Uani 1 1 d .
F1 F 0.46363(16) -0.47561(17) 0.38605(9) 0.0648(4) Uani 1 1 d .
F2 F 0.51454(15) -0.61084(16) 0.45879(7) 0.0550(4) Uani 1 1 d .
F3 F 0.46276(13) -0.66586(13) 0.35113(7) 0.0482(3) Uani 1 1 d .
F4 F 0.38896(16) -0.51381(16) 0.21798(7) 0.0627(4) Uani 1 1 d .
F5 F 0.34704(15) -0.71573(15) 0.19259(8) 0.0579(4) Uani 1 1 d .
F6 F 0.18094(13) -0.63582(15) 0.21169(6) 0.0475(3) Uani 1 1 d .
O1 O 0.70675(17) -0.48124(14) 0.31413(7) 0.0400(4) Uani 1 1 d .
O2 O 0.76416(15) -0.61877(14) 0.40469(7) 0.0352(3) Uani 1 1 d .
O3 O 0.76122(16) -0.39881(14) 0.43311(8) 0.0416(4) Uani 1 1 d .
O4 O 0.40415(13) -0.54699(13) 0.07253(7) 0.0304(3) Uani 1 1 d .
O5 O 0.20329(19) -0.47413(18) 0.09230(9) 0.0568(5) Uani 1 1 d .
O6 O 0.17656(16) -0.70000(17) 0.06257(8) 0.0509(4) Uani 1 1 d .
C1S C 0.5296(2) -0.5676(2) 0.39599(10) 0.0333(4) Uani 1 1 d .
C2S C 0.2974(2) -0.6114(2) 0.18278(10) 0.0339(4) Uani 1 1 d .

loop_
_atom_site_aniso_label
_atom_site_aniso_U_11
_atom_site_aniso_U_22
_atom_site_aniso_U_33
_atom_site_aniso_U_23
_atom_site_aniso_U_13
_atom_site_aniso_U_12
Ni1 0.02031(11) 0.01741(10) 0.01615(11) 0.00282(8) 0.00228(8) 0.00949(8)
Ni2 0.01615(10) 0.01428(10) 0.01531(10) 0.00105(7) 0.00153(8) 0.00638(8)
N1 0.0214(7) 0.0232(7) 0.0217(7) 0.0055(6) 0.0033(6) 0.0095(6)
N2 0.0269(8) 0.0187(7) 0.0204(7) 0.0012(5) 0.0032(6) 0.0099(6)
N3 0.0190(7) 0.0168(6) 0.0147(6) 0.0016(5) 0.0017(5) 0.0068(5)
N4 0.0182(7) 0.0187(7) 0.0177(7) -0.0006(5) 0.0024(5) 0.0051(5)
N5 0.0174(7) 0.0150(6) 0.0192(7) 0.0005(5) 0.0016(5) 0.0056(5)
N6 0.0191(7) 0.0187(7) 0.0190(7) 0.0018(5) 0.0040(5) 0.0068(5)
N7 0.0181(7) 0.0184(7) 0.0164(7) 0.0032(5) 0.0027(5) 0.0079(5)
N8 0.0169(7) 0.0171(6) 0.0191(7) 0.0009(5) 0.0015(5) 0.0048(5)
C1 0.0274(9) 0.0343(10) 0.0214(9) 0.0065(7) 0.0051(7) 0.0143(8)
C2 0.0295(10) 0.0409(11) 0.0222(9) 0.0100(8) 0.0021(8) 0.0133(8)
C3 0.0359(11) 0.0388(11) 0.0311(10) 0.0153(8) 0.0009(8) 0.0197(9)
C4 0.0381(11) 0.0322(10) 0.0332(11) 0.0093(8) 0.0036(9) 0.0217(9)
C5 0.0267(9) 0.0240(9) 0.0263(9) 0.0072(7) 0.0044(7) 0.0118(7)
C6 0.0361(10) 0.0226(9) 0.0283(10) 0.0019(7) 0.0043(8) 0.0167(8)
C7 0.0325(10) 0.0234(8) 0.0185(8) -0.0004(6) 0.0028(7) 0.0132(7)
C8 0.0234(8) 0.0254(8) 0.0164(8) -0.0001(6) 0.0034(6) 0.0118(7)
C9 0.0222(8) 0.0212(8) 0.0152(8) 0.0031(6) 0.0037(6) 0.0095(6)
C10 0.0182(8) 0.0205(8) 0.0186(8) 0.0025(6) 0.0033(6) 0.0073(6)
C11 0.0180(8) 0.0193(8) 0.0173(8) 0.0015(6) 0.0024(6) 0.0039(6)
C12 0.0218(9) 0.0301(9) 0.0228(9) 0.0009(7) -0.0012(7) 0.0068(7)
C13 0.0276(9) 0.0332(10) 0.0198(9) -0.0023(7) -0.0041(7) 0.0025(8)
C14 0.0293(10) 0.0275(9) 0.0220(9) -0.0057(7) 0.0047(7) 0.0029(7)
C15 0.0234(9) 0.0212(8) 0.0237(9) -0.0026(7) 0.0044(7) 0.0054(7)
C16 0.0198(8) 0.0193(8) 0.0224(8) 0.0006(6) 0.0040(7) 0.0059(6)
C17 0.0309(10) 0.0216(8) 0.0247(9) 0.0063(7) 0.0076(7) 0.0073(7)
C18 0.0386(11) 0.0282(10) 0.0315(10) 0.0132(8) 0.0083(8) 0.0184(8)
C19 0.0335(10) 0.0316(10) 0.0354(11) 0.0127(8) 0.0128(8) 0.0205(8)
C20 0.0208(8) 0.0182(8) 0.0228(8) 0.0034(6) 0.0041(7) 0.0087(6)
C21 0.0209(8) 0.0248(8) 0.0247(9) 0.0022(7) 0.0070(7) 0.0114(7)
C22 0.0257(9) 0.0265(9) 0.0211(8) 0.0051(7) 0.0103(7) 0.0120(7)
C23 0.0232(8) 0.0260(9) 0.0190(8) 0.0069(7) 0.0069(7) 0.0090(7)
C24 0.0235(9) 0.0240(8) 0.0169(8) 0.0057(6) 0.0038(6) 0.0101(7)
C25 0.0189(8) 0.0160(7) 0.0235(8) 0.0027(6) 0.0034(6) 0.0054(6)
C26 0.0181(8) 0.0182(8) 0.0216(8) 0.0012(6) 0.0034(6) 0.0064(6)
C27 0.0284(9) 0.0164(8) 0.0306(10) -0.0023(7) 0.0024(7) 0.0045(7)
C28 0.0314(10) 0.0275(9) 0.0259(9) -0.0080(7) -0.0015(8) 0.0033(8)
C29 0.0281(9) 0.0319(10) 0.0196(9) -0.0012(7) -0.0041(7) 0.0066(8)
C30 0.0228(8) 0.0211(8) 0.0212(8) 0.0029(6) 0.0005(7) 0.0065(7)
C31 0.0244(9) 0.0394(11) 0.0299(10) -0.0030(8) 0.0040(8) 0.0167(8)
C32 0.0369(11) 0.0354(10) 0.0183(9) 0.0004(7) 0.0077(8) 0.0149(8)
C33 0.0225(9) 0.0316(10) 0.0342(10) 0.0059(8) 0.0047(8) 0.0064(8)
C34 0.0357(11) 0.0435(11) 0.0248(10) 0.0134(8) 0.0141(8) 0.0173(9)
S1 0.0272(2) 0.0205(2) 0.0216(2) 0.00142(16) 0.00149(17) 0.00660(17)
S2 0.0228(2) 0.0328(2) 0.0249(2) 0.00111(18) 0.00341(17) 0.00747(18)
F1 0.0491(9) 0.0819(11) 0.0762(11) -0.0134(9) -0.0035(8) 0.0460(8)
F2 0.0495(8) 0.0789(10) 0.0354(7) 0.0010(7) 0.0217(6) 0.0071(7)
F3 0.0328(7) 0.0559(8) 0.0458(8) -0.0178(6) 0.0078(6) -0.0067(6)
F4 0.0590(10) 0.0766(11) 0.0321(7) -0.0086(7) -0.0051(7) -0.0116(8)
F5 0.0553(9) 0.0668(10) 0.0640(10) 0.0337(8) 0.0177(7) 0.0330(8)
F6 0.0396(7) 0.0730(10) 0.0342(7) 0.0089(6) 0.0163(6) 0.0168(7)
O1 0.0520(9) 0.0361(8) 0.0263(7) 0.0102(6) 0.0059(7) 0.0022(7)
O2 0.0408(8) 0.0374(8) 0.0360(8) 0.0070(6) 0.0063(6) 0.0248(6)
O3 0.0459(9) 0.0311(8) 0.0410(9) -0.0115(6) -0.0041(7) 0.0039(6)
O4 0.0239(7) 0.0316(7) 0.0335(7) 0.0015(6) 0.0080(6) 0.0018(5)
O5 0.0678(12) 0.0656(12) 0.0583(11) 0.0213(9) 0.0202(9) 0.0491(10)
O6 0.0338(8) 0.0620(11) 0.0427(9) -0.0179(8) 0.0104(7) -0.0142(7)
C1S 0.0294(10) 0.0425(12) 0.0289(10) -0.0069(8) 0.0035(8) 0.0117(9)
C2S 0.0295(10) 0.0420(12) 0.0300(10) 0.0048(9) 0.0051(8) 0.0085(9)

loop_
_atom_type_symbol
_atom_type_description
_atom_type_scat_dispersion_real
_atom_type_scat_dispersion_imag
_atom_type_scat_source
C C 0.0033 0.0016 'International Tables Vol C Tables 4.2.6.8 and 6.1.1.4'
H H 0.0000 0.0000 'International Tables Vol C Tables 4.2.6.8 and 6.1.1.4'
N N 0.0061 0.0033 'International Tables Vol C Tables 4.2.6.8 and 6.1.1.4'
O O 0.0106 0.0060 'International Tables Vol C Tables 4.2.6.8 and 6.1.1.4'
F F 0.0171 0.0103 'International Tables Vol C Tables 4.2.6.8 and 6.1.1.4'
S S 0.1246 0.1234 'International Tables Vol C Tables 4.2.6.8 and 6.1.1.4'
Ni Ni 0.3393 1.1124 'International Tables Vol C Tables 4.2.6.8 and 6.1.1.4'

loop_
_geom_angle_atom_site_label_1
_geom_angle_atom_site_label_2
_geom_angle_atom_site_label_3
_geom_angle
N2 Ni1 N3 98.81(6)
N2 Ni1 N7 145.50(6)
N3 Ni1 N7 89.39(5)
N2 Ni1 N1 82.54(6)
N3 Ni1 N1 142.50(6)
N7 Ni1 N1 110.66(6)
N2 Ni1 C25 105.95(6)
N3 Ni1 C25 102.50(6)
N7 Ni1 C25 39.66(6)
N1 Ni1 C25 113.21(6)
N2 Ni1 C10 105.34(6)
N3 Ni1 C10 39.28(6)
N7 Ni1 C10 102.11(6)
N1 Ni1 C10 103.93(6)
C25 Ni1 C10 133.71(6)
N2 Ni1 Ni2 134.83(4)
N3 Ni1 Ni2 46.16(4)
N7 Ni1 Ni2 43.23(4)
N1 Ni1 Ni2 142.43(4)
C25 Ni1 Ni2 66.37(5)
C10 Ni1 Ni2 67.36(4)
N7 Ni2 N6 89.52(5)
N7 Ni2 N5 165.76(5)
N6 Ni2 N5 80.13(5)
N7 Ni2 N4 90.18(5)
N6 Ni2 N4 92.27(5)
N5 Ni2 N4 99.91(5)
N7 Ni2 N8 80.66(5)
N6 Ni2 N8 99.16(5)
N5 Ni2 N8 91.28(5)
N4 Ni2 N8 165.24(5)
N7 Ni2 N3 83.01(5)
N6 Ni2 N3 169.07(5)
N5 Ni2 N3 108.51(5)
N4 Ni2 N3 79.83(5)
N8 Ni2 N3 87.54(5)
N7 Ni2 Ni1 41.40(4)
N6 Ni2 Ni1 130.33(4)
N5 Ni2 Ni1 149.47(4)
N4 Ni2 Ni1 82.83(4)
N8 Ni2 Ni1 82.65(4)
N3 Ni2 Ni1 41.62(4)
C1 N1 C5 117.66(15)
C1 N1 Ni1 130.54(12)
C5 N1 Ni1 111.50(11)
C6 N2 C7 120.95(14)
C6 N2 Ni1 115.39(12)
C7 N2 Ni1 123.03(11)
C10 N3 C9 120.47(13)
C10 N3 Ni1 73.96(9)
C9 N3 Ni1 117.14(10)
C10 N3 Ni2 109.18(10)
C9 N3 Ni2 127.06(10)
Ni1 N3 Ni2 92.22(5)
C15 N4 C11 118.50(14)
C15 N4 Ni2 127.96(12)
C11 N4 Ni2 111.83(10)
C16 N5 C20 118.28(14)
C16 N5 Ni2 129.33(11)
C20 N5 Ni2 111.55(10)
C21 N6 C22 119.53(14)
C21 N6 Ni2 113.48(11)
C22 N6 Ni2 126.50(10)
C25 N7 C24 117.71(13)
C25 N7 Ni1 73.08(9)
C24 N7 Ni1 124.60(10)
C25 N7 Ni2 112.10(10)
C24 N7 Ni2 122.53(10)
Ni1 N7 Ni2 95.37(6)
C30 N8 C26 118.23(14)
C30 N8 Ni2 130.18(11)
C26 N8 Ni2 110.89(11)
N1 C1 C2 122.80(17)
C3 C2 C1 119.26(18)
C2 C3 C4 118.92(17)
C3 C4 C5 118.89(17)
N1 C5 C4 122.45(17)
N1 C5 C6 114.03(14)
C4 C5 C6 123.30(16)
N2 C6 C5 116.52(15)
N2 C7 C8 109.53(14)
C31 C8 C32 107.83(14)
C31 C8 C7 110.59(15)
C32 C8 C7 106.78(14)
C31 C8 C9 114.52(14)
C32 C8 C9 105.19(13)
C7 C8 C9 111.43(13)
N3 C9 C8 122.60(13)
N3 C10 C11 118.15(14)
N3 C10 Ni1 66.77(9)
C11 C10 Ni1 108.47(11)
N4 C11 C12 121.54(15)
N4 C11 C10 116.34(14)
C12 C11 C10 122.10(15)
C13 C12 C11 119.12(17)
C14 C13 C12 119.07(17)
C13 C14 C15 118.79(16)
N4 C15 C14 122.91(16)
N5 C16 C17 122.70(15)
C18 C17 C16 118.81(16)
C17 C18 C19 119.03(16)
C20 C19 C18 119.09(16)
N5 C20 C19 122.05(15)
N5 C20 C21 115.31(14)
C19 C20 C21 122.64(15)
N6 C21 C20 118.63(14)
N6 C22 C23 115.90(13)
C33 C23 C22 110.20(15)
C33 C23 C34 108.90(15)
C22 C23 C34 106.52(14)
C33 C23 C24 111.85(14)
C22 C23 C24 112.51(14)
C34 C23 C24 106.60(14)
N7 C24 C23 111.53(13)
N7 C25 C26 116.94(14)
N7 C25 Ni1 67.26(9)
C26 C25 Ni1 111.58(11)
N8 C26 C27 121.30(16)
N8 C26 C25 116.27(14)
C27 C26 C25 122.33(15)
C28 C27 C26 119.78(17)
C29 C28 C27 118.90(17)
C28 C29 C30 118.75(17)
N8 C30 C29 123.02(16)
O2 S1 O3 115.04(9)
O2 S1 O1 114.58(9)
O3 S1 O1 115.95(9)
O2 S1 C1S 102.63(9)
O3 S1 C1S 102.82(9)
O1 S1 C1S 103.16(9)
O6 S2 O5 114.90(12)
O6 S2 O4 114.93(9)
O5 S2 O4 115.61(10)
O6 S2 C2S 103.19(10)
O5 S2 C2S 102.34(10)
O4 S2 C2S 103.25(9)
F1 C1S F3 106.93(17)
F1 C1S F2 107.36(16)
F3 C1S F2 107.30(18)
F1 C1S S1 112.24(16)
F3 C1S S1 111.34(13)
F2 C1S S1 111.41(14)
F4 C2S F6 107.65(17)
F4 C2S F5 106.54(18)
F6 C2S F5 106.43(17)
F4 C2S S2 112.23(15)
F6 C2S S2 112.34(14)
F5 C2S S2 111.29(14)

loop_
_geom_bond_atom_site_label_1
_geom_bond_atom_site_label_2
_geom_bond_distance
Ni1 N2 1.9274(14)
Ni1 N3 1.9679(13)
Ni1 N7 1.9666(13)
Ni1 N1 1.9871(14)
Ni1 C25 2.0401(16)
Ni1 C10 2.0582(16)
Ni1 Ni2 2.9607(3)
Ni2 N7 2.0368(13)
Ni2 N6 2.0629(13)
Ni2 N5 2.0738(13)
Ni2 N4 2.0743(14)
Ni2 N8 2.1021(14)
Ni2 N3 2.1373(13)
N1 C1 1.336(2)
N1 C5 1.360(2)
N2 C6 1.278(2)
N2 C7 1.459(2)
N3 C10 1.356(2)
N3 C9 1.4824(19)
N4 C15 1.342(2)
N4 C11 1.350(2)
N5 C16 1.334(2)
N5 C20 1.353(2)
N6 C21 1.273(2)
N6 C22 1.468(2)
N7 C25 1.361(2)
N7 C24 1.467(2)
N8 C30 1.342(2)
N8 C26 1.354(2)
C1 C2 1.387(2)
C2 C3 1.379(3)
C3 C4 1.382(3)
C4 C5 1.387(2)
C5 C6 1.456(3)
C7 C8 1.536(2)
C8 C31 1.533(2)
C8 C32 1.535(2)
C8 C9 1.549(2)
C10 C11 1.463(2)
C11 C12 1.395(2)
C12 C13 1.385(3)
C13 C14 1.384(3)
C14 C15 1.380(2)
C16 C17 1.391(2)
C17 C18 1.376(3)
C18 C19 1.387(3)
C19 C20 1.383(2)
C20 C21 1.469(2)
C22 C23 1.533(2)
C23 C33 1.528(3)
C23 C34 1.537(2)
C23 C24 1.555(2)
C25 C26 1.463(2)
C26 C27 1.390(2)
C27 C28 1.378(3)
C28 C29 1.381(3)
C29 C30 1.381(2)
S1 O2 1.4323(14)
S1 O3 1.4364(14)
S1 O1 1.4367(14)
S1 C1S 1.815(2)
S2 O6 1.4310(16)
S2 O5 1.4328(16)
S2 O4 1.4380(13)
S2 C2S 1.821(2)
F1 C1S 1.324(2)
F2 C1S 1.333(2)
F3 C1S 1.338(2)
F4 C2S 1.314(2)
F5 C2S 1.339(2)
F6 C2S 1.338(2)
